data_7058132
loop_
_publ_author_name
'Hasan, Najmul'
'Iftikhar, Khalid'

_publ_section_title
;
 Syntheses, crystal structure and photophysical properties of
 [Sm(dbm)3(impy)] and [Tb(dbm)3(impy)] and their hybrid films
;
_journal_issue 11
_journal_name_full 'New Journal of Chemistry'
_journal_page_first 4391
_journal_paper_doi 10.1039/C8NJ05045G
_journal_volume 43
_journal_year 2019
_chemical_formula_moiety 'C53 H40 N3 O6 Sm'
_chemical_formula_sum 'C53 H40 N3 O6 Sm'
_chemical_formula_weight 965.23
_space_group_crystal_system monoclinic
_space_group_IT_number 14
_space_group_name_Hall '-P 2ybc'
_space_group_name_H-M_alt 'P 1 21/c 1'
_symmetry_space_group_name_Hall '-P 2ybc'
_symmetry_space_group_name_H-M 'P 1 21/c 1'
_atom_sites_solution_hydrogens mixed
_audit_creation_method SHELXL-2014/7
_audit_update_record
;
2019-01-20 deposited with the CCDC.
2019-01-25 downloaded from the CCDC.
;
_cell_angle_alpha 90
_cell_angle_beta 109.849(4)
_cell_angle_gamma 90
_cell_formula_units_Z 4
_cell_length_a 13.1514(18)
_cell_length_b 22.502(3)
_cell_length_c 16.201(3)
_cell_measurement_reflns_used 9890
_cell_measurement_temperature 296(2)
_cell_measurement_theta_max 24.16
_cell_measurement_theta_min 2.44
_cell_volume 4509.6(12)
_computing_cell_refinement 'APEX2/SAINT (Bruker, 2004)'
_computing_data_collection 'APEX2 (Bruker, 2004)'
_computing_data_reduction 'SAINT/XPREP (Bruker, 2004)'
_computing_molecular_graphics 'ORTEP3 (Farrugia, 1997) and Mercury (Bruno et al., 2002)'
_computing_publication_material 'SHELXL-2014/7 (Sheldrick, 2014)'
_computing_structure_refinement 'SHELXL-2014/7 (Sheldrick, 2014)'
_computing_structure_solution 'SIR92 (Altornare et al., 1993)'
_diffrn_ambient_temperature 296(2)
_diffrn_measured_fraction_theta_full 0.999
_diffrn_measured_fraction_theta_max 0.994
_diffrn_measurement_device_type 'Bruker axs kappa apex2 CCD Diffractometer'
_diffrn_measurement_method '\w and \f scan'
_diffrn_radiation_monochromator graphite
_diffrn_radiation_source 'fine-focus sealed tube'
_diffrn_radiation_type MoK\a
_diffrn_radiation_wavelength 0.71073
_diffrn_reflns_av_R_equivalents 0.0518
_diffrn_reflns_av_unetI/netI 0.0481
_diffrn_reflns_Laue_measured_fraction_full 0.999
_diffrn_reflns_Laue_measured_fraction_max 0.994
_diffrn_reflns_limit_h_max 16
_diffrn_reflns_limit_h_min -16
_diffrn_reflns_limit_k_max 28
_diffrn_reflns_limit_k_min -28
_diffrn_reflns_limit_l_max 18
_diffrn_reflns_limit_l_min -20
_diffrn_reflns_number 56265
_diffrn_reflns_point_group_measured_fraction_full 0.999
_diffrn_reflns_point_group_measured_fraction_max 0.994
_diffrn_reflns_theta_full 25.242
_diffrn_reflns_theta_max 26.799
_diffrn_reflns_theta_min 2.250
_exptl_absorpt_coefficient_mu 1.356
_exptl_absorpt_correction_T_max 0.7454
_exptl_absorpt_correction_T_min 0.6429
_exptl_absorpt_correction_type multi-scan
_exptl_absorpt_process_details 'SADABS (Bruker, 2004)'
_exptl_crystal_colour colourless
_exptl_crystal_density_diffrn 1.422
_exptl_crystal_description block
_exptl_crystal_F_000 1956
_exptl_crystal_size_max 0.150
_exptl_crystal_size_mid 0.150
_exptl_crystal_size_min 0.150
_refine_diff_density_max 0.940
_refine_diff_density_min -0.539
_refine_diff_density_rms 0.073
_refine_ls_extinction_method none
_refine_ls_goodness_of_fit_ref 1.055
_refine_ls_hydrogen_treatment mixed
_refine_ls_matrix_type full
_refine_ls_number_parameters 572
_refine_ls_number_reflns 9582
_refine_ls_number_restraints 0
_refine_ls_restrained_S_all 1.055
_refine_ls_R_factor_all 0.0711
_refine_ls_R_factor_gt 0.0362
_refine_ls_shift/su_max 0.001
_refine_ls_shift/su_mean 0.000
_refine_ls_structure_factor_coef Fsqd
_refine_ls_weighting_details 'w=1/[\s^2^(Fo^2^)+(0.0196P)^2^+3.4065P] where P=(Fo^2^+2Fc^2^)/3'
_refine_ls_weighting_scheme calc
_refine_ls_wR_factor_gt 0.0605
_refine_ls_wR_factor_ref 0.0724
_reflns_Friedel_coverage 0.000
_reflns_number_gt 6692
_reflns_number_total 9582
_reflns_threshold_expression 'I > 2\s(I)'
_cod_data_source_file c8nj05045g2.cif
_cod_data_source_block NH11
_cod_depositor_comments 'Adding full bibliography for 7058131--7058132.cif.'
_cod_original_cell_volume 4509.6(11)
_cod_database_code 7058132
_shelx_shelxl_version_number 2014/7
_shelx_space_group_comment
;
The symmetry employed for this shelxl refinement is uniquely defined
by the following loop, which should always be used as a source of
symmetry information in preference to the above space-group names.
They are only intended as comments.
;
_shelx_estimated_absorpt_t_min 0.822
_shelx_estimated_absorpt_t_max 0.822

loop_
_space_group_symop_operation_xyz
'x, y, z'
'-x, y+1/2, -z+1/2'
'-x, -y, -z'
'x, -y-1/2, z-1/2'

loop_
_atom_site_label
_atom_site_type_symbol
_atom_site_fract_x
_atom_site_fract_y
_atom_site_fract_z
_atom_site_U_iso_or_equiv
_atom_site_adp_type
_atom_site_occupancy
_atom_site_site_symmetry_order
_atom_site_calc_flag
_atom_site_refinement_flags_posn
_atom_site_refinement_flags_adp
C1 C 0.4711(3) 0.23353(17) 0.5764(3) 0.0580(11) Uani 1 1 d . .
H1 H 0.5243 0.2328 0.5505 0.070 Uiso 1 1 calc R U
C2 C 0.4790(3) 0.20688(18) 0.6532(3) 0.0619(11) Uani 1 1 d . .
H2 H 0.5372 0.1851 0.6894 0.074 Uiso 1 1 calc R U
C3 C 0.3222(3) 0.25183(14) 0.5983(2) 0.0376(8) Uani 1 1 d . .
C4 C 0.2140(3) 0.27440(14) 0.5839(2) 0.0400(8) Uani 1 1 d . .
C5 C 0.1602(3) 0.26753(17) 0.6433(3) 0.0589(11) Uani 1 1 d . .
H5 H 0.1925 0.2474 0.6958 0.071 Uiso 1 1 calc R U
C6 C 0.0590(4) 0.2909(2) 0.6233(3) 0.0759(13) Uani 1 1 d . .
H6 H 0.0218 0.2873 0.6626 0.091 Uiso 1 1 calc R U
C7 C 0.0127(3) 0.31965(19) 0.5451(3) 0.0739(13) Uani 1 1 d . .
H7 H -0.0568 0.3351 0.5299 0.089 Uiso 1 1 calc R U
C8 C 0.0707(3) 0.32506(17) 0.4902(3) 0.0599(10) Uani 1 1 d . .
H8 H 0.0393 0.3451 0.4375 0.072 Uiso 1 1 calc R U
C9 C -0.0913(3) 0.31535(18) 0.2134(3) 0.0682(12) Uani 1 1 d . .
H9 H -0.0531 0.2960 0.2654 0.082 Uiso 1 1 calc R U
C10 C -0.2016(4) 0.3035(2) 0.1730(4) 0.0890(16) Uani 1 1 d . .
H10 H -0.2371 0.2766 0.1973 0.107 Uiso 1 1 calc R U
C11 C -0.2556(4) 0.3330(3) 0.0965(4) 0.119(2) Uani 1 1 d . .
H11 H -0.3293 0.3265 0.0694 0.143 Uiso 1 1 calc R U
C12 C -0.2045(4) 0.3710(3) 0.0599(4) 0.1088(19) Uani 1 1 d . .
H12 H -0.2425 0.3900 0.0075 0.131 Uiso 1 1 calc R U
C13 C -0.0969(3) 0.3818(2) 0.0995(3) 0.0696(12) Uani 1 1 d . .
H13 H -0.0625 0.4078 0.0730 0.083 Uiso 1 1 calc R U
C14 C -0.0377(3) 0.35534(16) 0.1772(3) 0.0503(9) Uani 1 1 d . .
C15 C 0.0806(3) 0.36620(15) 0.2244(2) 0.0453(9) Uani 1 1 d . .
C16 C 0.1440(3) 0.39238(15) 0.1803(2) 0.0498(9) Uani 1 1 d . .
H16 H 0.1098 0.4043 0.1225 0.060 Uiso 1 1 calc R U
C17 C 0.2547(3) 0.40180(15) 0.2173(2) 0.0451(8) Uani 1 1 d . .
C18 C 0.3166(3) 0.43410(15) 0.1695(2) 0.0492(9) Uani 1 1 d . .
C19 C 0.2729(4) 0.4536(2) 0.0840(3) 0.0900(16) Uani 1 1 d . .
H19 H 0.2005 0.4463 0.0523 0.108 Uiso 1 1 calc R U
C20 C 0.3364(5) 0.4842(3) 0.0449(3) 0.121(2) Uani 1 1 d . .
H20 H 0.3065 0.4969 -0.0129 0.145 Uiso 1 1 calc R U
C21 C 0.4418(5) 0.4954(3) 0.0905(4) 0.110(2) Uani 1 1 d . .
H21 H 0.4832 0.5168 0.0644 0.132 Uiso 1 1 calc R U
C22 C 0.4874(4) 0.4756(2) 0.1743(3) 0.0907(15) Uani 1 1 d . .
H22 H 0.5602 0.4825 0.2052 0.109 Uiso 1 1 calc R U
C23 C 0.4245(3) 0.44547(18) 0.2125(3) 0.0659(11) Uani 1 1 d . .
H23 H 0.4560 0.4321 0.2699 0.079 Uiso 1 1 calc R U
C24 C 0.0814(4) 0.1442(2) 0.3949(3) 0.0798(13) Uani 1 1 d . .
H24 H 0.0757 0.1817 0.4169 0.096 Uiso 1 1 calc R U
C25 C 0.0100(4) 0.0999(3) 0.3982(3) 0.0949(16) Uani 1 1 d . .
H25 H -0.0430 0.1078 0.4228 0.114 Uiso 1 1 calc R U
C26 C 0.0171(5) 0.0449(3) 0.3657(4) 0.110(2) Uani 1 1 d . .
H26 H -0.0306 0.0151 0.3686 0.132 Uiso 1 1 calc R U
C27 C 0.0936(5) 0.0334(2) 0.3290(4) 0.1045(19) Uani 1 1 d . .
H27 H 0.0972 -0.0041 0.3058 0.125 Uiso 1 1 calc R U
C28 C 0.1664(4) 0.07697(19) 0.3258(3) 0.0829(14) Uani 1 1 d . .
H28 H 0.2191 0.0684 0.3011 0.099 Uiso 1 1 calc R U
C29 C 0.1614(4) 0.13330(18) 0.3590(3) 0.0668(12) Uani 1 1 d . .
C30 C 0.2377(3) 0.18228(18) 0.3583(3) 0.0601(11) Uani 1 1 d . .
C31 C 0.3408(3) 0.17019(18) 0.3548(3) 0.0648(11) Uani 1 1 d . .
H31 H 0.3609 0.1305 0.3550 0.078 Uiso 1 1 calc R U
C32 C 0.4151(3) 0.21302(18) 0.3512(2) 0.0559(10) Uani 1 1 d . .
C33 C 0.5216(4) 0.1969(2) 0.3438(3) 0.0644(11) Uani 1 1 d . .
C34 C 0.5397(4) 0.1442(2) 0.3076(3) 0.0893(15) Uani 1 1 d . .
H34 H 0.4846 0.1162 0.2880 0.107 Uiso 1 1 calc R U
C35 C 0.6400(6) 0.1328(3) 0.3003(4) 0.115(2) Uani 1 1 d . .
H35 H 0.6523 0.0969 0.2770 0.137 Uiso 1 1 calc R U
C36 C 0.7199(5) 0.1735(4) 0.3268(4) 0.117(2) Uani 1 1 d . .
H36 H 0.7859 0.1659 0.3196 0.140 Uiso 1 1 calc R U
C37 C 0.7049(4) 0.2262(3) 0.3642(4) 0.1011(18) Uani 1 1 d . .
H37 H 0.7608 0.2536 0.3842 0.121 Uiso 1 1 calc R U
C38 C 0.6047(4) 0.2375(2) 0.3716(3) 0.0767(13) Uani 1 1 d . .
H38 H 0.5934 0.2733 0.3959 0.092 Uiso 1 1 calc R U
C39 C 0.1614(4) 0.4800(2) 0.5776(3) 0.0795(14) Uani 1 1 d . .
H39 H 0.1301 0.4438 0.5550 0.095 Uiso 1 1 calc R U
C40 C 0.1052(4) 0.5194(3) 0.6122(4) 0.0990(17) Uani 1 1 d . .
H40 H 0.0367 0.5096 0.6126 0.119 Uiso 1 1 calc R U
C41 C 0.1504(5) 0.5724(3) 0.6455(3) 0.0984(18) Uani 1 1 d . .
H41 H 0.1137 0.5985 0.6701 0.118 Uiso 1 1 calc R U
C42 C 0.2493(5) 0.5873(2) 0.6427(3) 0.0936(17) Uani 1 1 d . .
H42 H 0.2795 0.6238 0.6648 0.112 Uiso 1 1 calc R U
C43 C 0.3058(3) 0.54868(18) 0.6074(3) 0.0698(12) Uani 1 1 d . .
H43 H 0.3726 0.5598 0.6046 0.084 Uiso 1 1 calc R U
C44 C 0.2629(3) 0.49390(16) 0.5765(2) 0.0513(9) Uani 1 1 d . .
C45 C 0.3204(3) 0.44935(16) 0.5397(2) 0.0462(9) Uani 1 1 d . .
C46 C 0.4332(3) 0.44851(16) 0.5713(2) 0.0514(9) Uani 1 1 d . .
H46 H 0.4687 0.4752 0.6155 0.062 Uiso 1 1 calc R U
C47 C 0.4964(3) 0.41003(15) 0.5408(2) 0.0437(8) Uani 1 1 d . .
C48 C 0.6171(3) 0.41180(16) 0.5815(2) 0.0446(8) Uani 1 1 d . .
C49 C 0.6733(3) 0.46204(17) 0.6198(2) 0.0540(10) Uani 1 1 d . .
H49 H 0.6360 0.4968 0.6220 0.065 Uiso 1 1 calc R U
C50 C 0.7843(3) 0.4611(2) 0.6549(3) 0.0652(11) Uani 1 1 d . .
H50 H 0.8217 0.4955 0.6795 0.078 Uiso 1 1 calc R U
C51 C 0.8403(3) 0.4099(2) 0.6537(3) 0.0706(12) Uani 1 1 d . .
H51 H 0.9153 0.4093 0.6786 0.085 Uiso 1 1 calc R U
C52 C 0.7854(3) 0.3596(2) 0.6157(3) 0.0677(12) Uani 1 1 d . .
H52 H 0.8229 0.3248 0.6144 0.081 Uiso 1 1 calc R U
C53 C 0.6743(3) 0.36096(17) 0.5792(3) 0.0564(10) Uani 1 1 d . .
H53 H 0.6373 0.3269 0.5527 0.068 Uiso 1 1 calc R U
N1 N 0.3733(2) 0.26167(13) 0.54233(18) 0.0467(7) Uani 1 1 d . .
N2 N 0.1695(2) 0.30331(12) 0.50777(18) 0.0438(7) Uani 1 1 d . .
N3 N 0.3838(3) 0.21853(14) 0.6664(2) 0.0547(9) Uani 1 1 d . .
O1 O 0.30958(19) 0.38360(13) 0.29229(17) 0.0670(8) Uani 1 1 d . .
O2 O 0.11558(19) 0.35071(12) 0.30410(17) 0.0578(7) Uani 1 1 d . .
O3 O 0.26199(18) 0.41441(10) 0.48177(16) 0.0488(6) Uani 1 1 d . .
O4 O 0.45780(17) 0.37141(11) 0.48177(16) 0.0520(6) Uani 1 1 d . .
O5 O 0.3973(2) 0.26853(11) 0.35341(17) 0.0589(7) Uani 1 1 d . .
O6 O 0.2033(2) 0.23420(11) 0.36125(17) 0.0590(7) Uani 1 1 d . .
Sm1 Sm 0.28780(2) 0.32857(2) 0.40899(2) 0.03909(6) Uani 1 1 d . .
H3 H 0.366(3) 0.2113(16) 0.710(2) 0.058(12) Uiso 1 1 d . .

loop_
_atom_site_aniso_label
_atom_site_aniso_U_11
_atom_site_aniso_U_22
_atom_site_aniso_U_33
_atom_site_aniso_U_23
_atom_site_aniso_U_13
_atom_site_aniso_U_12
C1 0.047(2) 0.078(3) 0.055(3) 0.019(2) 0.026(2) 0.021(2)
C2 0.056(2) 0.074(3) 0.052(3) 0.016(2) 0.014(2) 0.022(2)
C3 0.0436(19) 0.0383(18) 0.0319(19) 0.0033(15) 0.0140(16) 0.0017(15)
C4 0.0475(19) 0.0380(18) 0.039(2) -0.0019(17) 0.0207(17) -0.0033(17)
C5 0.066(3) 0.067(3) 0.059(3) 0.015(2) 0.039(2) 0.004(2)
C6 0.077(3) 0.088(3) 0.089(4) 0.015(3) 0.062(3) 0.004(3)
C7 0.056(2) 0.089(3) 0.092(4) 0.020(3) 0.045(3) 0.017(2)
C8 0.048(2) 0.072(3) 0.064(3) 0.010(2) 0.025(2) 0.013(2)
C9 0.072(3) 0.074(3) 0.068(3) -0.020(2) 0.036(2) -0.014(2)
C10 0.080(4) 0.103(4) 0.095(4) -0.031(3) 0.043(3) -0.041(3)
C11 0.075(4) 0.182(7) 0.093(5) -0.034(5) 0.020(4) -0.058(4)
C12 0.075(4) 0.156(6) 0.073(4) -0.001(4) -0.005(3) -0.019(4)
C13 0.052(3) 0.089(3) 0.057(3) 0.002(2) 0.004(2) -0.011(2)
C14 0.055(2) 0.050(2) 0.048(2) -0.0127(19) 0.019(2) -0.0049(19)
C15 0.048(2) 0.042(2) 0.047(2) -0.0026(18) 0.0182(19) 0.0072(17)
C16 0.050(2) 0.059(2) 0.037(2) 0.0108(18) 0.0107(18) -0.0006(18)
C17 0.053(2) 0.044(2) 0.038(2) 0.0022(17) 0.0154(18) 0.0007(17)
C18 0.062(2) 0.051(2) 0.038(2) 0.0032(17) 0.0203(19) -0.0072(19)
C19 0.085(3) 0.126(4) 0.051(3) 0.022(3) 0.013(3) -0.037(3)
C20 0.137(5) 0.166(6) 0.050(3) 0.032(3) 0.019(3) -0.063(5)
C21 0.125(5) 0.140(5) 0.076(4) -0.002(4) 0.049(4) -0.066(4)
C22 0.079(3) 0.123(4) 0.073(4) 0.005(3) 0.029(3) -0.035(3)
C23 0.065(3) 0.082(3) 0.051(3) 0.005(2) 0.021(2) -0.017(2)
C24 0.075(3) 0.078(3) 0.082(4) 0.001(3) 0.021(3) -0.006(3)
C25 0.078(3) 0.110(4) 0.085(4) 0.020(3) 0.013(3) -0.020(3)
C26 0.111(5) 0.099(5) 0.092(5) 0.023(4) -0.001(4) -0.036(4)
C27 0.134(5) 0.068(3) 0.092(4) -0.007(3) 0.013(4) -0.034(4)
C28 0.105(4) 0.060(3) 0.074(3) -0.006(3) 0.017(3) -0.009(3)
C29 0.077(3) 0.058(3) 0.055(3) -0.004(2) 0.008(2) -0.011(2)
C30 0.075(3) 0.059(3) 0.046(2) -0.007(2) 0.019(2) -0.002(2)
C31 0.082(3) 0.048(2) 0.068(3) -0.004(2) 0.031(2) 0.006(2)
C32 0.076(3) 0.058(3) 0.039(2) -0.0032(19) 0.028(2) 0.011(2)
C33 0.080(3) 0.072(3) 0.049(3) 0.001(2) 0.030(2) 0.021(2)
C34 0.108(4) 0.092(3) 0.075(4) -0.012(3) 0.041(3) 0.033(3)
C35 0.148(6) 0.124(5) 0.090(5) 0.005(4) 0.065(5) 0.070(5)
C36 0.103(5) 0.166(7) 0.103(5) 0.044(5) 0.063(4) 0.065(5)
C37 0.076(4) 0.142(5) 0.092(4) 0.024(4) 0.036(3) 0.024(3)
C38 0.080(3) 0.095(4) 0.065(3) 0.007(3) 0.038(3) 0.017(3)
C39 0.074(3) 0.085(3) 0.091(4) -0.022(3) 0.042(3) 0.014(3)
C40 0.083(4) 0.123(5) 0.104(4) -0.022(4) 0.048(3) 0.023(3)
C41 0.108(4) 0.114(5) 0.070(4) -0.018(3) 0.027(3) 0.057(4)
C42 0.107(4) 0.080(3) 0.082(4) -0.030(3) 0.017(3) 0.032(3)
C43 0.071(3) 0.067(3) 0.066(3) -0.015(2) 0.016(2) 0.013(2)
C44 0.054(2) 0.058(2) 0.041(2) -0.0024(19) 0.0144(19) 0.0140(19)
C45 0.053(2) 0.049(2) 0.041(2) 0.0035(18) 0.0206(19) 0.0124(18)
C46 0.047(2) 0.058(2) 0.045(2) -0.0101(18) 0.0095(18) 0.0086(18)
C47 0.045(2) 0.049(2) 0.037(2) 0.0044(17) 0.0136(17) 0.0058(17)
C48 0.040(2) 0.053(2) 0.042(2) -0.0009(17) 0.0154(17) 0.0002(17)
C49 0.054(2) 0.058(2) 0.049(2) 0.0016(19) 0.016(2) 0.002(2)
C50 0.053(3) 0.073(3) 0.063(3) -0.008(2) 0.011(2) -0.013(2)
C51 0.040(2) 0.092(3) 0.078(3) -0.003(3) 0.016(2) -0.001(2)
C52 0.049(2) 0.074(3) 0.085(3) -0.001(3) 0.029(2) 0.008(2)
C53 0.040(2) 0.060(2) 0.073(3) -0.009(2) 0.023(2) 0.0000(18)
N1 0.0456(17) 0.0587(19) 0.0414(18) 0.0116(15) 0.0222(15) 0.0095(15)
N2 0.0441(17) 0.0508(17) 0.0391(18) 0.0020(14) 0.0176(14) 0.0060(14)
N3 0.068(2) 0.063(2) 0.036(2) 0.0121(16) 0.0218(18) 0.0075(17)
O1 0.0467(15) 0.100(2) 0.0521(18) 0.0364(16) 0.0148(13) 0.0060(14)
O2 0.0456(14) 0.0828(18) 0.0444(16) 0.0206(14) 0.0145(13) 0.0074(13)
O3 0.0435(14) 0.0491(14) 0.0557(17) -0.0099(13) 0.0191(13) 0.0054(12)
O4 0.0424(14) 0.0599(16) 0.0546(17) -0.0130(14) 0.0177(13) 0.0023(12)
O5 0.0781(18) 0.0532(16) 0.0636(18) -0.0047(13) 0.0477(15) 0.0029(14)
O6 0.0627(17) 0.0538(17) 0.0591(18) -0.0094(13) 0.0188(14) -0.0024(13)
Sm1 0.04410(10) 0.04536(10) 0.03164(10) 0.00350(9) 0.01783(7) 0.00564(9)

loop_
_atom_type_symbol
_atom_type_description
_atom_type_scat_dispersion_real
_atom_type_scat_dispersion_imag
_atom_type_scat_source
C C 0.0033 0.0016 'International Tables Vol C Tables 4.2.6.8 and 6.1.1.4'
H H 0.0000 0.0000 'International Tables Vol C Tables 4.2.6.8 and 6.1.1.4'
N N 0.0061 0.0033 'International Tables Vol C Tables 4.2.6.8 and 6.1.1.4'
O O 0.0106 0.0060 'International Tables Vol C Tables 4.2.6.8 and 6.1.1.4'
Sm Sm -0.1638 3.4418 'International Tables Vol C Tables 4.2.6.8 and 6.1.1.4'

loop_
_geom_angle_atom_site_label_1
_geom_angle_atom_site_label_2
_geom_angle_atom_site_label_3
_geom_angle
C2 C1 N1 110.1(3)
C2 C1 H1 124.9
N1 C1 H1 124.9
C1 C2 N3 105.8(3)
C1 C2 H2 127.1
N3 C2 H2 127.1
N1 C3 N3 110.5(3)
N1 C3 C4 122.1(3)
N3 C3 C4 127.4(3)
N2 C4 C5 121.8(3)
N2 C4 C3 114.6(3)
C5 C4 C3 123.6(3)
C6 C5 C4 118.7(4)
C6 C5 H5 120.6
C4 C5 H5 120.6
C5 C6 C7 119.6(4)
C5 C6 H6 120.2
C7 C6 H6 120.2
C8 C7 C6 118.4(4)
C8 C7 H7 120.8
C6 C7 H7 120.8
N2 C8 C7 123.6(4)
N2 C8 H8 118.2
C7 C8 H8 118.2
C14 C9 C10 121.4(5)
C14 C9 H9 119.3
C10 C9 H9 119.3
C11 C10 C9 117.8(5)
C11 C10 H10 121.1
C9 C10 H10 121.1
C12 C11 C10 121.6(5)
C12 C11 H11 119.2
C10 C11 H11 119.2
C11 C12 C13 120.0(5)
C11 C12 H12 120.0
C13 C12 H12 120.0
C12 C13 C14 122.1(5)
C12 C13 H13 118.9
C14 C13 H13 118.9
C13 C14 C9 117.2(4)
C13 C14 C15 124.3(4)
C9 C14 C15 118.5(4)
O2 C15 C16 124.3(3)
O2 C15 C14 115.5(3)
C16 C15 C14 120.2(3)
C17 C16 C15 124.3(3)
C17 C16 H16 117.9
C15 C16 H16 117.9
O1 C17 C16 122.9(3)
O1 C17 C18 115.3(3)
C16 C17 C18 121.8(3)
C23 C18 C19 117.1(4)
C23 C18 C17 118.6(3)
C19 C18 C17 124.3(4)
C18 C19 C20 120.4(4)
C18 C19 H19 119.8
C20 C19 H19 119.8
C21 C20 C19 120.4(5)
C21 C20 H20 119.8
C19 C20 H20 119.8
C20 C21 C22 120.4(5)
C20 C21 H21 119.8
C22 C21 H21 119.8
C21 C22 C23 118.9(5)
C21 C22 H22 120.5
C23 C22 H22 120.5
C22 C23 C18 122.7(4)
C22 C23 H23 118.7
C18 C23 H23 118.7
C25 C24 C29 120.7(5)
C25 C24 H24 119.6
C29 C24 H24 119.6
C26 C25 C24 120.2(6)
C26 C25 H25 119.9
C24 C25 H25 119.9
C27 C26 C25 120.1(6)
C27 C26 H26 119.9
C25 C26 H26 119.9
C26 C27 C28 120.4(6)
C26 C27 H27 119.8
C28 C27 H27 119.8
C27 C28 C29 120.6(5)
C27 C28 H28 119.7
C29 C28 H28 119.7
C24 C29 C28 117.9(4)
C24 C29 C30 118.7(4)
C28 C29 C30 123.4(5)
O6 C30 C31 123.1(4)
O6 C30 C29 115.7(4)
C31 C30 C29 121.2(4)
C32 C31 C30 124.8(4)
C32 C31 H31 117.6
C30 C31 H31 117.6
O5 C32 C31 122.8(4)
O5 C32 C33 115.3(4)
C31 C32 C33 121.9(4)
C34 C33 C38 118.5(4)
C34 C33 C32 123.2(5)
C38 C33 C32 118.3(4)
C33 C34 C35 120.1(5)
C33 C34 H34 120.0
C35 C34 H34 120.0
C36 C35 C34 120.5(6)
C36 C35 H35 119.7
C34 C35 H35 119.7
C35 C36 C37 120.8(6)
C35 C36 H36 119.6
C37 C36 H36 119.6
C36 C37 C38 118.6(6)
C36 C37 H37 120.7
C38 C37 H37 120.7
C33 C38 C37 121.4(5)
C33 C38 H38 119.3
C37 C38 H38 119.3
C44 C39 C40 120.7(5)
C44 C39 H39 119.6
C40 C39 H39 119.6
C41 C40 C39 119.9(5)
C41 C40 H40 120.0
C39 C40 H40 120.0
C42 C41 C40 119.8(5)
C42 C41 H41 120.1
C40 C41 H41 120.1
C41 C42 C43 120.9(5)
C41 C42 H42 119.5
C43 C42 H42 119.5
C44 C43 C42 120.0(4)
C44 C43 H43 120.0
C42 C43 H43 120.0
C43 C44 C39 118.5(4)
C43 C44 C45 123.1(4)
C39 C44 C45 118.4(4)
O3 C45 C46 124.4(3)
O3 C45 C44 116.8(3)
C46 C45 C44 118.7(3)
C45 C46 C47 124.3(3)
C45 C46 H46 117.9
C47 C46 H46 117.9
O4 C47 C46 123.9(3)
O4 C47 C48 116.3(3)
C46 C47 C48 119.7(3)
C53 C48 C49 118.6(3)
C53 C48 C47 118.2(3)
C49 C48 C47 123.1(3)
C50 C49 C48 120.4(4)
C50 C49 H49 119.8
C48 C49 H49 119.8
C51 C50 C49 120.4(4)
C51 C50 H50 119.8
C49 C50 H50 119.8
C52 C51 C50 119.8(4)
C52 C51 H51 120.1
C50 C51 H51 120.1
C51 C52 C53 119.7(4)
C51 C52 H52 120.2
C53 C52 H52 120.2
C48 C53 C52 121.1(4)
C48 C53 H53 119.5
C52 C53 H53 119.5
C3 N1 C1 105.9(3)
C3 N1 Sm1 119.9(2)
C1 N1 Sm1 134.1(2)
C8 N2 C4 117.8(3)
C8 N2 Sm1 121.7(2)
C4 N2 Sm1 119.9(2)
C3 N3 C2 107.8(3)
C3 N3 H3 123(3)
C2 N3 H3 129(3)
C17 O1 Sm1 139.7(2)
C15 O2 Sm1 135.7(2)
C45 O3 Sm1 136.9(2)
C47 O4 Sm1 136.9(2)
C32 O5 Sm1 135.4(2)
C30 O6 Sm1 134.5(3)
O3 Sm1 O4 71.68(8)
O3 Sm1 O1 92.77(9)
O4 Sm1 O1 80.39(9)
O3 Sm1 O5 150.72(8)
O4 Sm1 O5 80.03(8)
O1 Sm1 O5 74.88(9)
O3 Sm1 O2 85.49(9)
O4 Sm1 O2 141.76(9)
O1 Sm1 O2 70.27(8)
O5 Sm1 O2 113.78(9)
O3 Sm1 O6 139.47(8)
O4 Sm1 O6 141.43(8)
O1 Sm1 O6 112.04(10)
O5 Sm1 O6 69.32(8)
O2 Sm1 O6 74.37(9)
O3 Sm1 N1 99.04(9)
O4 Sm1 N1 75.36(9)
O1 Sm1 N1 147.97(8)
O5 Sm1 N1 80.53(9)
O2 Sm1 N1 139.97(8)
O6 Sm1 N1 76.95(9)
O3 Sm1 N2 69.99(8)
O4 Sm1 N2 116.05(8)
O1 Sm1 N2 148.73(9)
O5 Sm1 N2 131.85(8)
O2 Sm1 N2 82.19(8)
O6 Sm1 N2 72.65(9)
N1 Sm1 N2 62.81(8)

loop_
_geom_bond_atom_site_label_1
_geom_bond_atom_site_label_2
_geom_bond_distance
C1 C2 1.352(5)
C1 N1 1.370(4)
C1 H1 0.9300
C2 N3 1.365(5)
C2 H2 0.9300
C3 N1 1.319(4)
C3 N3 1.353(4)
C3 C4 1.452(4)
C4 N2 1.340(4)
C4 C5 1.382(4)
C5 C6 1.364(5)
C5 H5 0.9300
C6 C7 1.368(6)
C6 H6 0.9300
C7 C8 1.360(5)
C7 H7 0.9300
C8 N2 1.326(4)
C8 H8 0.9300
C9 C14 1.389(5)
C9 C10 1.400(6)
C9 H9 0.9300
C10 C11 1.372(7)
C10 H10 0.9300
C11 C12 1.345(7)
C11 H11 0.9300
C12 C13 1.362(6)
C12 H12 0.9300
C13 C14 1.371(5)
C13 H13 0.9300
C14 C15 1.501(5)
C15 O2 1.264(4)
C15 C16 1.398(5)
C16 C17 1.390(5)
C16 H16 0.9300
C17 O1 1.253(4)
C17 C18 1.490(5)
C18 C23 1.376(5)
C18 C19 1.379(5)
C19 C20 1.389(6)
C19 H19 0.9300
C20 C21 1.354(7)
C20 H20 0.9300
C21 C22 1.359(7)
C21 H21 0.9300
C22 C23 1.370(5)
C22 H22 0.9300
C23 H23 0.9300
C24 C25 1.383(6)
C24 C29 1.384(6)
C24 H24 0.9300
C25 C26 1.361(7)
C25 H25 0.9300
C26 C27 1.357(7)
C26 H26 0.9300
C27 C28 1.383(6)
C27 H27 0.9300
C28 C29 1.388(6)
C28 H28 0.9300
C29 C30 1.493(6)
C30 O6 1.260(4)
C30 C31 1.403(5)
C31 C32 1.388(5)
C31 H31 0.9300
C32 O5 1.273(4)
C32 C33 1.491(5)
C33 C34 1.378(6)
C33 C38 1.379(6)
C34 C35 1.388(7)
C34 H34 0.9300
C35 C36 1.349(8)
C35 H35 0.9300
C36 C37 1.376(8)
C36 H36 0.9300
C37 C38 1.386(6)
C37 H37 0.9300
C38 H38 0.9300
C39 C44 1.378(5)
C39 C40 1.389(6)
C39 H39 0.9300
C40 C41 1.360(7)
C40 H40 0.9300
C41 C42 1.358(7)
C41 H41 0.9300
C42 C43 1.386(6)
C42 H42 0.9300
C43 C44 1.377(5)
C43 H43 0.9300
C44 C45 1.495(5)
C45 O3 1.265(4)
C45 C46 1.395(5)
C46 C47 1.401(5)
C46 H46 0.9300
C47 O4 1.264(4)
C47 C48 1.499(4)
C48 C53 1.376(5)
C48 C49 1.378(5)
C49 C50 1.375(5)
C49 H49 0.9300
C50 C51 1.371(5)
C50 H50 0.9300
C51 C52 1.371(5)
C51 H51 0.9300
C52 C53 1.378(5)
C52 H52 0.9300
C53 H53 0.9300
N1 Sm1 2.559(3)
N2 Sm1 2.645(3)
N3 H3 0.83(4)
O1 Sm1 2.358(2)
O2 Sm1 2.377(2)
O3 Sm1 2.347(2)
O4 Sm1 2.351(2)
O5 Sm1 2.365(2)
O6 Sm1 2.399(2)

loop_
_geom_torsion_atom_site_label_1
_geom_torsion_atom_site_label_2
_geom_torsion_atom_site_label_3
_geom_torsion_atom_site_label_4
_geom_torsion
N1 C1 C2 N3 0.4(5)
N1 C3 C4 N2 2.9(5)
N3 C3 C4 N2 -176.2(3)
N1 C3 C4 C5 -176.6(3)
N3 C3 C4 C5 4.3(6)
N2 C4 C5 C6 0.1(6)
C3 C4 C5 C6 179.6(4)
C4 C5 C6 C7 0.9(7)
C5 C6 C7 C8 -1.3(7)
C6 C7 C8 N2 0.8(7)
C14 C9 C10 C11 -0.3(7)
C9 C10 C11 C12 1.5(9)
C10 C11 C12 C13 -1.0(10)
C11 C12 C13 C14 -0.7(9)
C12 C13 C14 C9 1.9(7)
C12 C13 C14 C15 -179.1(4)
C10 C9 C14 C13 -1.3(6)
C10 C9 C14 C15 179.6(4)
C13 C14 C15 O2 162.7(4)
C9 C14 C15 O2 -18.3(5)
C13 C14 C15 C16 -16.7(5)
C9 C14 C15 C16 162.3(3)
O2 C15 C16 C17 3.6(6)
C14 C15 C16 C17 -177.1(3)
C15 C16 C17 O1 5.3(6)
C15 C16 C17 C18 -175.2(3)
O1 C17 C18 C23 -5.1(5)
C16 C17 C18 C23 175.4(4)
O1 C17 C18 C19 174.9(4)
C16 C17 C18 C19 -4.6(6)
C23 C18 C19 C20 -0.9(7)
C17 C18 C19 C20 179.1(5)
C18 C19 C20 C21 -0.4(9)
C19 C20 C21 C22 1.8(10)
C20 C21 C22 C23 -1.6(9)
C21 C22 C23 C18 0.2(8)
C19 C18 C23 C22 1.0(7)
C17 C18 C23 C22 -179.0(4)
C29 C24 C25 C26 -0.4(8)
C24 C25 C26 C27 -0.7(9)
C25 C26 C27 C28 1.3(9)
C26 C27 C28 C29 -0.8(8)
C25 C24 C29 C28 0.8(7)
C25 C24 C29 C30 -179.0(4)
C27 C28 C29 C24 -0.2(7)
C27 C28 C29 C30 179.5(4)
C24 C29 C30 O6 -24.0(6)
C28 C29 C30 O6 156.2(4)
C24 C29 C30 C31 155.8(4)
C28 C29 C30 C31 -24.0(6)
O6 C30 C31 C32 -2.3(7)
C29 C30 C31 C32 177.9(4)
C30 C31 C32 O5 2.2(6)
C30 C31 C32 C33 -177.3(4)
O5 C32 C33 C34 -154.2(4)
C31 C32 C33 C34 25.4(6)
O5 C32 C33 C38 23.5(5)
C31 C32 C33 C38 -157.0(4)
C38 C33 C34 C35 0.4(7)
C32 C33 C34 C35 178.0(4)
C33 C34 C35 C36 -1.4(9)
C34 C35 C36 C37 2.2(10)
C35 C36 C37 C38 -2.1(9)
C34 C33 C38 C37 -0.3(7)
C32 C33 C38 C37 -178.0(4)
C36 C37 C38 C33 1.1(8)
C44 C39 C40 C41 0.0(8)
C39 C40 C41 C42 1.7(9)
C40 C41 C42 C43 -0.9(8)
C41 C42 C43 C44 -1.6(7)
C42 C43 C44 C39 3.2(6)
C42 C43 C44 C45 -178.4(4)
C40 C39 C44 C43 -2.4(7)
C40 C39 C44 C45 179.1(4)
C43 C44 C45 O3 -150.4(4)
C39 C44 C45 O3 28.0(5)
C43 C44 C45 C46 30.0(5)
C39 C44 C45 C46 -151.5(4)
O3 C45 C46 C47 2.1(6)
C44 C45 C46 C47 -178.4(3)
C45 C46 C47 O4 -0.7(6)
C45 C46 C47 C48 -178.2(3)
O4 C47 C48 C53 -24.4(5)
C46 C47 C48 C53 153.3(4)
O4 C47 C48 C49 154.7(3)
C46 C47 C48 C49 -27.6(5)
C53 C48 C49 C50 0.1(6)
C47 C48 C49 C50 -179.0(3)
C48 C49 C50 C51 -1.3(6)
C49 C50 C51 C52 1.4(7)
C50 C51 C52 C53 -0.3(7)
C49 C48 C53 C52 1.1(6)
C47 C48 C53 C52 -179.8(4)
C51 C52 C53 C48 -1.0(6)
N3 C3 N1 C1 0.0(4)
C4 C3 N1 C1 -179.3(3)
N3 C3 N1 Sm1 -176.2(2)
C4 C3 N1 Sm1 4.5(4)
C2 C1 N1 C3 -0.2(4)
C2 C1 N1 Sm1 175.2(3)
C7 C8 N2 C4 0.1(6)
C7 C8 N2 Sm1 -171.1(3)
C5 C4 N2 C8 -0.6(5)
C3 C4 N2 C8 179.9(3)
C5 C4 N2 Sm1 170.8(3)
C3 C4 N2 Sm1 -8.7(4)
N1 C3 N3 C2 0.3(4)
C4 C3 N3 C2 179.5(3)
C1 C2 N3 C3 -0.4(4)
C16 C17 O1 Sm1 2.3(6)
C18 C17 O1 Sm1 -177.2(3)
C16 C15 O2 Sm1 -20.6(5)
C14 C15 O2 Sm1 160.1(2)
C46 C45 O3 Sm1 9.2(6)
C44 C45 O3 Sm1 -170.3(2)
C46 C47 O4 Sm1 -12.2(6)
C48 C47 O4 Sm1 165.3(2)
C31 C32 O5 Sm1 25.3(6)
C33 C32 O5 Sm1 -155.2(3)
C31 C30 O6 Sm1 -24.2(6)
C29 C30 O6 Sm1 155.6(3)
